data_4515636
loop_
_publ_author_name
'Liu, Ze-Shui'
'Qian, Guangyin'
'Gao, Qianwen'
'Wang, Peng'
'Cheng, Hong-Gang'
'Wei, Qiang'
'Liu, Qi'
'Zhou, Qianghui'

_publ_section_title
;
 Palladium/Norbornene Cooperative Catalysis To Access
 Tetrahydronaphthalenes and Indanes with a Quaternary Center
;
_journal_issue 6
_journal_name_full 'ACS Catalysis'
_journal_page_first 4783
_journal_paper_doi 10.1021/acscatal.8b00975
_journal_volume 8
_journal_year 2018
_chemical_formula_sum 'C29 H30 O5'
_chemical_formula_weight 458.53
_space_group_IT_number 14
_space_group_name_Hall '-P 2yn'
_space_group_name_H-M_alt 'P 1 21/n 1'
_symmetry_cell_setting monoclinic
_symmetry_space_group_name_H-M 'P 1 21/n 1'
_atom_sites_solution_hydrogens geom
_atom_sites_solution_primary direct
_atom_sites_solution_secondary difmap
_audit_creation_method SHELXL-97
_cell_angle_alpha 90.00
_cell_angle_beta 104.784(3)
_cell_angle_gamma 90.00
_cell_formula_units_Z 4
_cell_length_a 10.573(3)
_cell_length_b 16.555(4)
_cell_length_c 14.695(4)
_cell_measurement_reflns_used 41387
_cell_measurement_temperature 296(2)
_cell_measurement_theta_max 24.29
_cell_measurement_theta_min 2.34
_cell_volume 2487.0(11)
_computing_structure_refinement 'SHELXL-97 (Sheldrick, 1997)'
_computing_structure_solution 'SHELXS-97 (Sheldrick, 1990)'
_diffrn_ambient_temperature 296(2)
_diffrn_measured_fraction_theta_full 0.981
_diffrn_measured_fraction_theta_max 0.981
_diffrn_measurement_device_type 'Bruker Kappa APEX-Duo CCD'
_diffrn_radiation_monochromator graphite
_diffrn_radiation_source 'fine-focus sealed tube'
_diffrn_radiation_type MoK\a
_diffrn_radiation_wavelength 0.71073
_diffrn_reflns_av_R_equivalents 0.0228
_diffrn_reflns_av_sigmaI/netI 0.0238
_diffrn_reflns_limit_h_max 12
_diffrn_reflns_limit_h_min -12
_diffrn_reflns_limit_k_max 19
_diffrn_reflns_limit_k_min -19
_diffrn_reflns_limit_l_max 16
_diffrn_reflns_limit_l_min -17
_diffrn_reflns_number 15172
_diffrn_reflns_theta_full 24.69
_diffrn_reflns_theta_max 24.69
_diffrn_reflns_theta_min 1.89
_exptl_absorpt_coefficient_mu 0.083
_exptl_crystal_density_diffrn 1.225
_exptl_crystal_density_method 'not measured'
_exptl_crystal_description block
_exptl_crystal_F_000 976
_refine_diff_density_max 0.275
_refine_diff_density_min -0.232
_refine_diff_density_rms 0.039
_refine_ls_extinction_coef 0.0016(12)
_refine_ls_extinction_expression Fc^*^=kFc[1+0.001xFc^2^\l^3^/sin(2\q)]^-1/4^
_refine_ls_extinction_method SHELXL
_refine_ls_goodness_of_fit_ref 1.039
_refine_ls_hydrogen_treatment mixed
_refine_ls_matrix_type full
_refine_ls_number_parameters 428
_refine_ls_number_reflns 4146
_refine_ls_number_restraints 0
_refine_ls_restrained_S_all 1.039
_refine_ls_R_factor_all 0.0641
_refine_ls_R_factor_gt 0.0496
_refine_ls_shift/su_max 0.012
_refine_ls_shift/su_mean 0.002
_refine_ls_structure_factor_coef Fsqd
_refine_ls_weighting_details 'calc w=1/[\s^2^(Fo^2^)+(0.1052P)^2^+0.4006P] where P=(Fo^2^+2Fc^2^)/3'
_refine_ls_weighting_scheme calc
_refine_ls_wR_factor_gt 0.1528
_refine_ls_wR_factor_ref 0.1674
_reflns_number_gt 3180
_reflns_number_total 4146
_reflns_threshold_expression >2sigma(I)
_cod_data_source_file cs8b00975_si_002.cif
_cod_data_source_block 6
_cod_original_sg_symbol_H-M P21/n
_cod_database_code 4515636

loop_
_symmetry_equiv_pos_as_xyz
'x, y, z'
'-x+1/2, y+1/2, -z+1/2'
'-x, -y, -z'
'x-1/2, -y-1/2, z-1/2'

loop_
_atom_site_label
_atom_site_type_symbol
_atom_site_fract_x
_atom_site_fract_y
_atom_site_fract_z
_atom_site_U_iso_or_equiv
_atom_site_adp_type
_atom_site_occupancy
_atom_site_symmetry_multiplicity
_atom_site_calc_flag
O1 O 0.54960(13) 0.12329(10) 0.24413(10) 0.0594(4) Uani 1 1 d
O4 O 0.69452(13) 0.15374(9) 0.57299(10) 0.0575(4) Uani 1 1 d
O2 O 0.77783(13) 0.05676(8) 0.36605(11) 0.0592(4) Uani 1 1 d
C10 C 0.36207(18) 0.15411(12) 0.42072(14) 0.0463(5) Uani 1 1 d
C9 C 0.38732(19) 0.13947(12) 0.33368(14) 0.0465(5) Uani 1 1 d
C17 C 0.61865(18) 0.13596(11) 0.40643(14) 0.0448(5) Uani 1 1 d
C8 C 0.51389(18) 0.13184(11) 0.32590(13) 0.0447(5) Uani 1 1 d
C16 C 0.59183(18) 0.14863(11) 0.49326(14) 0.0461(5) Uani 1 1 d
C15 C 0.46423(18) 0.16015(11) 0.50289(13) 0.0462(5) Uani 1 1 d
C14 C 0.4360(2) 0.17590(14) 0.59980(15) 0.0569(6) Uani 1 1 d
C7 C 0.4518(2) 0.10986(19) 0.15993(15) 0.0590(6) Uani 1 1 d
C1 C 0.5176(2) 0.10763(13) 0.08074(14) 0.0521(5) Uani 1 1 d
O3 O 0.82691(17) 0.18508(11) 0.39848(19) 0.0996(7) Uani 1 1 d
C11 C 0.2200(2) 0.16264(18) 0.42124(17) 0.0629(6) Uani 1 1 d
C18 C 0.75186(19) 0.13051(12) 0.39126(15) 0.0523(5) Uani 1 1 d
C24 C 0.8726(2) 0.09868(14) 0.68872(15) 0.0562(6) Uani 1 1 d
C5 C 0.5248(3) 0.15218(16) -0.07260(18) 0.0683(6) Uani 1 1 d
C25 C 0.9667(3) 0.15660(16) 0.6950(2) 0.0716(7) Uani 1 1 d
C2 C 0.6271(2) 0.06058(15) 0.08533(17) 0.0631(6) Uani 1 1 d
C12 C 0.1972(3) 0.15024(19) 0.51776(19) 0.0716(7) Uani 1 1 d
C6 C 0.4676(2) 0.15329(13) 0.00168(15) 0.0575(6) Uani 1 1 d
C13 C 0.2923(2) 0.20166(19) 0.58669(19) 0.0688(7) Uani 1 1 d
C22 C 0.5327(3) 0.31549(15) 0.5966(2) 0.0707(7) Uani 1 1 d
C21 C 0.5228(3) 0.24427(15) 0.65368(17) 0.0647(6) Uani 1 1 d
C4 C 0.6334(3) 0.10578(16) -0.06817(19) 0.0725(7) Uani 1 1 d
C3 C 0.6854(3) 0.05983(17) 0.01051(19) 0.0722(7) Uani 1 1 d
C23 C 0.7697(3) 0.08015(19) 0.6000(2) 0.0860(10) Uani 1 1 d
C20 C 0.4628(4) 0.09802(19) 0.6598(2) 0.0751(7) Uani 1 1 d
C19 C 0.8984(3) 0.0454(3) 0.3397(3) 0.0864(10) Uani 1 1 d
O5 O 0.6162(3) 0.36564(16) 0.6142(2) 0.1236(9) Uani 1 1 d
C29 C 0.8744(3) 0.05187(18) 0.7670(2) 0.0717(7) Uani 1 1 d
C26 C 1.0614(3) 0.1688(2) 0.7765(3) 0.0861(9) Uani 1 1 d
C27 C 1.0633(3) 0.1231(2) 0.8533(2) 0.0920(10) Uani 1 1 d
C28 C 0.9717(4) 0.0655(3) 0.8503(2) 0.0912(10) Uani 1 1 d
H9 H 0.310(2) 0.1377(12) 0.2792(15) 0.047(5) Uiso 1 1 d
H12A H 0.115(3) 0.1677(16) 0.5162(19) 0.078(8) Uiso 1 1 d
H13A H 0.290(2) 0.2568(14) 0.5681(15) 0.052(6) Uiso 1 1 d
H13B H 0.272(3) 0.1978(16) 0.651(2) 0.083(8) Uiso 1 1 d
H7A H 0.408(3) 0.0634(16) 0.1647(17) 0.070(7) Uiso 1 1 d
H6 H 0.386(3) 0.1879(17) -0.0028(18) 0.082(8) Uiso 1 1 d
H5 H 0.484(2) 0.1850(14) -0.1292(17) 0.059(6) Uiso 1 1 d
H4A H 0.672(2) 0.1057(15) -0.119(2) 0.076(7) Uiso 1 1 d
H3 H 0.757(3) 0.021(2) 0.016(2) 0.111(10) Uiso 1 1 d
H11A H 0.196(2) 0.2218(16) 0.4010(16) 0.066(6) Uiso 1 1 d
H29 H 0.814(3) 0.0092(18) 0.764(2) 0.092(9) Uiso 1 1 d
H4 H 0.825(2) 0.1262(13) 0.5788(14) 0.043(5) Uiso 1 1 d
H11B H 0.167(3) 0.1165(18) 0.371(2) 0.088(8) Uiso 1 1 d
H20A H 0.544(4) 0.084(2) 0.673(3) 0.112(13) Uiso 1 1 d
H21A H 0.484(3) 0.2581(16) 0.710(2) 0.089(8) Uiso 1 1 d
H20B H 0.413(3) 0.049(2) 0.624(2) 0.102(10) Uiso 1 1 d
H12B H 0.212(3) 0.0892(18) 0.5386(18) 0.075(7) Uiso 1 1 d
H2 H 0.662(3) 0.0258(18) 0.142(2) 0.092(8) Uiso 1 1 d
H23 H 0.810(3) 0.059(2) 0.549(2) 0.099(9) Uiso 1 1 d
H22 H 0.460(3) 0.3249(17) 0.537(2) 0.086(8) Uiso 1 1 d
H19A H 0.972(4) 0.056(2) 0.394(3) 0.112(12) Uiso 1 1 d
H25 H 0.962(3) 0.191(2) 0.646(2) 0.101(10) Uiso 1 1 d
H28 H 0.964(4) 0.029(3) 0.895(3) 0.140(14) Uiso 1 1 d
H20C H 0.437(3) 0.1080(18) 0.715(2) 0.092(9) Uiso 1 1 d
H21B H 0.622(3) 0.2254(15) 0.6844(18) 0.074(7) Uiso 1 1 d
H27 H 1.130(4) 0.137(2) 0.917(3) 0.133(13) Uiso 1 1 d
H19B H 0.894(3) -0.009(2) 0.313(3) 0.117(11) Uiso 1 1 d
H19C H 0.903(3) 0.081(2) 0.296(3) 0.105(13) Uiso 1 1 d
H26 H 1.125(3) 0.207(2) 0.774(2) 0.093(9) Uiso 1 1 d
H7B H 0.390(3) 0.1531(19) 0.154(2) 0.096(10) Uiso 1 1 d

loop_
_atom_site_aniso_label
_atom_site_aniso_U_11
_atom_site_aniso_U_22
_atom_site_aniso_U_33
_atom_site_aniso_U_23
_atom_site_aniso_U_13
_atom_site_aniso_U_12
O1 0.0439(8) 0.0941(11) 0.0388(8) -0.0147(7) 0.0082(6) -0.0003(7)
O4 0.0503(8) 0.0659(9) 0.0448(8) -0.0143(6) -0.0090(6) 0.0176(6)
O2 0.0435(8) 0.0571(9) 0.0803(11) -0.0163(7) 0.0217(7) 0.0025(6)
C10 0.0399(10) 0.0537(11) 0.0432(11) -0.0039(8) 0.0072(8) 0.0067(8)
C9 0.0373(10) 0.0572(12) 0.0404(11) -0.0067(8) 0.0014(9) 0.0026(8)
C17 0.0393(10) 0.0465(10) 0.0451(11) -0.0085(8) 0.0043(8) 0.0042(7)
C8 0.0417(10) 0.0521(11) 0.0390(11) -0.0070(8) 0.0080(8) 0.0005(8)
C16 0.0429(10) 0.0475(10) 0.0407(11) -0.0077(8) -0.0025(8) 0.0101(8)
C15 0.0475(11) 0.0499(11) 0.0389(11) -0.0056(8) 0.0070(9) 0.0075(8)
C14 0.0600(12) 0.0672(14) 0.0423(12) -0.0072(10) 0.0107(10) 0.0052(10)
C7 0.0510(13) 0.0820(16) 0.0406(12) -0.0083(11) 0.0056(10) -0.0125(12)
C1 0.0545(12) 0.0601(12) 0.0392(11) -0.0072(9) 0.0075(9) -0.0085(9)
O3 0.0546(10) 0.0728(11) 0.172(2) -0.0430(13) 0.0306(12) -0.0200(9)
C11 0.0442(12) 0.0873(17) 0.0577(14) -0.0077(12) 0.0138(10) 0.0065(11)
C18 0.0393(10) 0.0553(12) 0.0578(13) -0.0129(9) 0.0038(9) 0.0001(9)
C24 0.0487(11) 0.0664(13) 0.0474(12) -0.0098(10) 0.0013(9) 0.0231(10)
C5 0.0893(18) 0.0685(15) 0.0466(14) 0.0035(11) 0.0165(13) -0.0038(13)
C25 0.0810(18) 0.0647(15) 0.0701(17) 0.0070(13) 0.0214(15) 0.0205(13)
C2 0.0691(14) 0.0687(14) 0.0482(13) 0.0017(11) 0.0092(11) 0.0018(11)
C12 0.0523(14) 0.099(2) 0.0682(17) -0.0058(14) 0.0246(12) 0.0052(13)
C6 0.0655(14) 0.0583(13) 0.0456(13) -0.0027(10) 0.0084(11) -0.0026(11)
C13 0.0702(15) 0.0867(19) 0.0555(15) -0.0080(13) 0.0273(12) 0.0095(13)
C22 0.0715(16) 0.0614(14) 0.0758(18) -0.0198(13) 0.0127(14) -0.0049(12)
C21 0.0701(15) 0.0720(15) 0.0513(13) -0.0164(11) 0.0143(12) 0.0071(12)
C4 0.0925(19) 0.0798(17) 0.0520(14) -0.0106(12) 0.0312(14) -0.0110(14)
C3 0.0727(16) 0.0780(16) 0.0685(17) -0.0118(13) 0.0226(13) 0.0083(13)
C23 0.0905(19) 0.0815(19) 0.0657(17) -0.0160(15) -0.0172(15) 0.0436(17)
C20 0.090(2) 0.0789(19) 0.0547(16) 0.0093(13) 0.0154(15) 0.0031(16)
C19 0.0549(16) 0.097(2) 0.117(3) -0.026(2) 0.0388(19) 0.0073(15)
O5 0.1169(18) 0.1057(18) 0.132(2) -0.0035(15) 0.0022(16) -0.0364(15)
C29 0.0598(14) 0.0815(17) 0.0771(19) -0.0002(14) 0.0233(14) 0.0081(13)
C26 0.0633(16) 0.0756(18) 0.113(3) -0.0242(18) 0.0097(17) 0.0026(14)
C27 0.0721(19) 0.114(3) 0.072(2) -0.029(2) -0.0142(16) 0.0205(18)
C28 0.103(2) 0.120(3) 0.0496(16) 0.0164(17) 0.0165(16) 0.042(2)

loop_
_atom_type_symbol
_atom_type_description
_atom_type_scat_dispersion_real
_atom_type_scat_dispersion_imag
_atom_type_scat_source
C C 0.0033 0.0016 'International Tables Vol C Tables 4.2.6.8 and 6.1.1.4'
H H 0.0000 0.0000 'International Tables Vol C Tables 4.2.6.8 and 6.1.1.4'
O O 0.0106 0.0060 'International Tables Vol C Tables 4.2.6.8 and 6.1.1.4'

loop_
_geom_angle_atom_site_label_1
_geom_angle_atom_site_label_2
_geom_angle_atom_site_label_3
_geom_angle
C8 O1 C7 119.04(15)
C16 O4 C23 115.89(17)
C18 O2 C19 117.2(2)
C9 C10 C15 121.11(17)
C9 C10 C11 116.40(18)
C15 C10 C11 122.49(18)
C8 C9 C10 120.66(18)
C16 C17 C8 118.65(17)
C16 C17 C18 124.76(17)
C8 C17 C18 116.51(17)
O1 C8 C9 125.40(18)
O1 C8 C17 114.50(16)
C9 C8 C17 120.06(18)
O4 C16 C17 119.12(17)
O4 C16 C15 118.25(16)
C17 C16 C15 122.57(17)
C10 C15 C16 116.86(17)
C10 C15 C14 121.07(17)
C16 C15 C14 122.04(17)
C13 C14 C21 107.42(19)
C13 C14 C20 109.5(2)
C21 C14 C20 108.7(2)
C13 C14 C15 110.27(18)
C21 C14 C15 111.49(18)
C20 C14 C15 109.5(2)
O1 C7 C1 107.60(17)
C6 C1 C2 119.2(2)
C6 C1 C7 119.2(2)
C2 C1 C7 121.6(2)
C10 C11 C12 112.9(2)
O3 C18 O2 122.95(19)
O3 C18 C17 125.30(19)
O2 C18 C17 111.74(16)
C25 C24 C29 118.8(2)
C25 C24 C23 123.7(3)
C29 C24 C23 117.5(3)
C4 C5 C6 120.2(2)
C26 C25 C24 121.4(3)
C1 C2 C3 120.1(2)
C13 C12 C11 108.5(2)
C1 C6 C5 120.7(2)
C12 C13 C14 113.4(2)
O5 C22 C21 126.4(3)
C22 C21 C14 114.6(2)
C5 C4 C3 120.0(2)
C4 C3 C2 119.8(3)
O4 C23 C24 106.9(2)
C24 C29 C28 119.2(3)
C27 C26 C25 119.9(3)
C28 C27 C26 120.6(3)
C27 C28 C29 120.1(3)

loop_
_geom_bond_atom_site_label_1
_geom_bond_atom_site_label_2
_geom_bond_distance
O1 C8 1.356(2)
O1 C7 1.413(3)
O4 C16 1.382(2)
O4 C23 1.453(3)
O2 C18 1.325(2)
O2 C19 1.437(3)
C10 C9 1.393(3)
C10 C15 1.403(3)
C10 C11 1.511(3)
C9 C8 1.378(3)
C17 C16 1.392(3)
C17 C8 1.401(3)
C17 C18 1.484(3)
C16 C15 1.405(3)
C15 C14 1.550(3)
C14 C13 1.542(3)
C14 C21 1.542(3)
C14 C20 1.547(4)
C7 C1 1.501(3)
C1 C6 1.374(3)
C1 C2 1.383(3)
O3 C18 1.189(3)
C11 C12 1.512(4)
C24 C25 1.368(4)
C24 C29 1.383(4)
C24 C23 1.501(3)
C5 C4 1.370(4)
C5 C6 1.376(3)
C25 C26 1.367(4)
C2 C3 1.391(4)
C12 C13 1.497(4)
C22 O5 1.192(3)
C22 C21 1.466(4)
C4 C3 1.376(4)
C29 C28 1.402(4)
C26 C27 1.355(5)
C27 C28 1.351(5)
